data_2233343
loop_
_publ_author_name
'Liu, Dong-liang'
'Li, Chen'
'Tian, Xin'
'Li, Song'
'Xiao, Tao'

_publ_section_title
;
 1-(4-Fluorophenyl)-2-(1<i>H</i>-imidazol-1-yl)ethanol
;
_journal_coeditor_code ZQ2137
_journal_issue 1
_journal_name_full 'Acta Crystallographica Section E'
_journal_page_first o152
_journal_paper_doi 10.1107/S1600536811053505
_journal_volume 68
_journal_year 2012
_chemical_formula_iupac 'C11 H11 F N2 O'
_chemical_formula_moiety 'C11 H11 F N2 O'
_chemical_formula_sum 'C11 H11 F N2 O'
_chemical_formula_weight 206.22
_chemical_melting_point 410
_chemical_name_systematic
;
1-(4-Fluorophenyl)-2-(1<i>H</i>-imidazol-1-yl)ethanol
;
_space_group_IT_number 4
_symmetry_cell_setting monoclinic
_symmetry_space_group_name_Hall 'P 2yb'
_symmetry_space_group_name_H-M 'P 1 21 1'
_atom_sites_solution_hydrogens geom
_atom_sites_solution_primary direct
_atom_sites_solution_secondary difmap
_audit_creation_method SHELXL-97
_cell_angle_alpha 90.00
_cell_angle_beta 98.13(3)
_cell_angle_gamma 90.00
_cell_formula_units_Z 2
_cell_length_a 7.1220(14)
_cell_length_b 5.4690(11)
_cell_length_c 12.981(3)
_cell_measurement_reflns_used 25
_cell_measurement_temperature 293(2)
_cell_measurement_theta_max 14
_cell_measurement_theta_min 9
_cell_volume 500.53(19)
_computing_cell_refinement 'CAD-4 EXPRESS (Enraf--Nonius, 1994)'
_computing_data_collection 'CAD-4 EXPRESS (Enraf--Nonius, 1994)'
_computing_data_reduction 'XCAD4 (Harms & Wocadlo, 1995)'
_computing_molecular_graphics 'PLATON (Spek, 2009)'
_computing_publication_material 'SHELXTL (Sheldrick, 2008)'
_computing_structure_refinement 'SHELXL97 (Sheldrick, 2008)'
_computing_structure_solution 'SHELXS97 (Sheldrick, 2008)'
_diffrn_ambient_temperature 293(2)
_diffrn_measured_fraction_theta_full 1.000
_diffrn_measured_fraction_theta_max 1.000
_diffrn_measurement_device_type 'Enraf--Nonius CAD-4'
_diffrn_measurement_method \w/2\q
_diffrn_radiation_monochromator graphite
_diffrn_radiation_source 'fine-focus sealed tube'
_diffrn_radiation_type MoK\a
_diffrn_radiation_wavelength 0.71073
_diffrn_reflns_av_R_equivalents 0.0288
_diffrn_reflns_av_sigmaI/netI 0.0301
_diffrn_reflns_limit_h_max 8
_diffrn_reflns_limit_h_min 0
_diffrn_reflns_limit_k_max 6
_diffrn_reflns_limit_k_min -6
_diffrn_reflns_limit_l_max 15
_diffrn_reflns_limit_l_min -15
_diffrn_reflns_number 1992
_diffrn_reflns_theta_full 25.36
_diffrn_reflns_theta_max 25.36
_diffrn_reflns_theta_min 1.58
_diffrn_standards_decay_% 1
_diffrn_standards_interval_count 200
_diffrn_standards_interval_time 120
_diffrn_standards_number 3
_exptl_absorpt_coefficient_mu 0.103
_exptl_absorpt_correction_T_max 0.9898
_exptl_absorpt_correction_T_min 0.9699
_exptl_absorpt_correction_type multi-scan
_exptl_absorpt_process_details '(North <i>et al.</i>, 1968)'
_exptl_crystal_colour colourless
_exptl_crystal_density_diffrn 1.368
_exptl_crystal_density_method 'not measured'
_exptl_crystal_description block
_exptl_crystal_F_000 216
_exptl_crystal_size_max 0.30
_exptl_crystal_size_mid 0.20
_exptl_crystal_size_min 0.10
_refine_diff_density_max 0.126
_refine_diff_density_min -0.178
_refine_ls_extinction_method none
_refine_ls_goodness_of_fit_ref 1.000
_refine_ls_hydrogen_treatment mixed
_refine_ls_matrix_type full
_refine_ls_number_parameters 139
_refine_ls_number_reflns 1024
_refine_ls_number_restraints 1
_refine_ls_restrained_S_all 0.999
_refine_ls_R_factor_all 0.0496
_refine_ls_R_factor_gt 0.0413
_refine_ls_shift/su_max 0.000
_refine_ls_shift/su_mean 0.000
_refine_ls_structure_factor_coef Fsqd
_refine_ls_weighting_details 'w=1/[\s^2^(Fo^2^)+(0.0900P)^2^] where P=(Fo^2^+2Fc^2^)/3'
_refine_ls_weighting_scheme calc
_refine_ls_wR_factor_gt 0.1173
_refine_ls_wR_factor_ref 0.1237
_reflns_number_gt 876
_reflns_number_total 1024
_reflns_threshold_expression I>2sigma(I)
_cod_data_source_file zq2137.cif
_cod_data_source_block I
_cod_original_sg_symbol_H-M 'P 21'
_cod_database_code 2233343
_cod_database_fobs_code 2233343

loop_
_symmetry_equiv_pos_as_xyz
'x, y, z'
'-x, y+1/2, -z'

loop_
_atom_site_type_symbol
_atom_site_label
_atom_site_fract_x
_atom_site_fract_y
_atom_site_fract_z
_atom_site_U_iso_or_equiv
_atom_site_adp_type
_atom_site_calc_flag
_atom_site_refinement_flags
_atom_site_occupancy
_atom_site_symmetry_multiplicity
F F 0.9055(3) 0.3909(5) 0.52854(19) 0.0796(8) Uani d . 1 1
O O 0.2786(4) -0.0461(4) 0.19125(18) 0.0557(7) Uani d . 1 1
H H0A 0.275(6) -0.068(9) 0.125(3) 0.078 Uiso d . 1 1
N N1 -0.0381(3) 0.2845(5) 0.16087(19) 0.0445(6) Uani d . 1 1
C C1 0.5787(5) 0.4661(7) 0.2920(3) 0.0524(8) Uani d . 1 1
H H1A 0.5509 0.5790 0.2384 0.063 Uiso calc R 1 1
C C2 0.7277(5) 0.5097(7) 0.3702(3) 0.0575(9) Uani d . 1 1
H H2A 0.8026 0.6486 0.3689 0.069 Uiso calc R 1 1
N N2 -0.2416(4) 0.3439(6) 0.0183(2) 0.0558(8) Uani d . 1 1
C C3 0.7627(5) 0.3446(7) 0.4495(3) 0.0528(9) Uani d . 1 1
C C4 0.6583(5) 0.1347(7) 0.4532(3) 0.0554(9) Uani d . 1 1
H H4A 0.6854 0.0246 0.5080 0.066 Uiso calc R 1 1
C C5 0.5115(5) 0.0912(7) 0.3732(2) 0.0479(8) Uani d . 1 1
H H5A 0.4397 -0.0507 0.3739 0.057 Uiso calc R 1 1
C C6 0.4702(4) 0.2556(6) 0.2925(2) 0.0412(7) Uani d . 1 1
C C7 0.3052(4) 0.2069(6) 0.2080(2) 0.0426(7) Uani d . 1 1
H H7A 0.3311 0.2836 0.1432 0.051 Uiso calc R 1 1
C C8 0.1259(4) 0.3188(7) 0.2395(2) 0.0499(8) Uani d . 1 1
H H8A 0.1010 0.2448 0.3041 0.060 Uiso calc R 1 1
H H8B 0.1460 0.4924 0.2518 0.060 Uiso calc R 1 1
C C9 -0.1609(5) 0.0911(7) 0.1518(3) 0.0538(9) Uani d . 1 1
H H9A -0.1592 -0.0411 0.1970 0.065 Uiso calc R 1 1
C C10 -0.2855(5) 0.1288(8) 0.0645(3) 0.0538(9) Uani d . 1 1
H H10A -0.3853 0.0254 0.0395 0.065 Uiso calc R 1 1
C C11 -0.0933(5) 0.4306(7) 0.0793(3) 0.0518(8) Uani d . 1 1
H H11A -0.0336 0.5770 0.0672 0.062 Uiso calc R 1 1

loop_
_atom_site_aniso_label
_atom_site_aniso_U_11
_atom_site_aniso_U_22
_atom_site_aniso_U_33
_atom_site_aniso_U_12
_atom_site_aniso_U_13
_atom_site_aniso_U_23
F 0.0595(12) 0.0851(18) 0.0844(15) 0.0039(12) -0.0237(11) -0.0152(13)
O 0.0673(15) 0.0462(14) 0.0498(13) 0.0048(12) -0.0049(12) -0.0048(11)
N1 0.0383(13) 0.0482(15) 0.0465(14) 0.0036(13) 0.0049(11) 0.0024(12)
C1 0.0580(19) 0.0450(19) 0.0544(18) 0.0012(16) 0.0083(16) 0.0045(15)
C2 0.050(2) 0.0474(18) 0.074(2) -0.0045(16) 0.0051(17) -0.0051(19)
N2 0.0467(15) 0.065(2) 0.0539(15) 0.0065(14) 0.0007(12) 0.0065(15)
C3 0.0438(17) 0.054(2) 0.0572(19) 0.0073(16) -0.0035(14) -0.0126(17)
C4 0.063(2) 0.056(2) 0.0449(18) 0.0105(18) -0.0012(15) 0.0034(16)
C5 0.0486(17) 0.0496(19) 0.0452(16) 0.0010(16) 0.0057(14) 0.0024(15)
C6 0.0384(15) 0.0433(18) 0.0426(16) 0.0063(13) 0.0084(12) -0.0042(13)
C7 0.0459(16) 0.0440(17) 0.0374(15) 0.0043(13) 0.0041(13) 0.0003(13)
C8 0.0492(18) 0.053(2) 0.0474(17) 0.0050(17) 0.0047(14) -0.0054(16)
C9 0.0556(19) 0.053(2) 0.0545(19) -0.0056(16) 0.0128(16) 0.0074(16)
C10 0.0409(16) 0.066(2) 0.0550(18) -0.0048(16) 0.0077(15) -0.0031(18)
C11 0.0437(16) 0.0496(19) 0.062(2) 0.0009(16) 0.0054(15) 0.0104(16)

loop_
_atom_type_symbol
_atom_type_description
_atom_type_scat_dispersion_real
_atom_type_scat_dispersion_imag
_atom_type_scat_source
C C 0.0033 0.0016 'International Tables Vol C Tables 4.2.6.8 and 6.1.1.4'
H H 0.0000 0.0000 'International Tables Vol C Tables 4.2.6.8 and 6.1.1.4'
N N 0.0061 0.0033 'International Tables Vol C Tables 4.2.6.8 and 6.1.1.4'
O O 0.0106 0.0060 'International Tables Vol C Tables 4.2.6.8 and 6.1.1.4'
F F 0.0171 0.0103 'International Tables Vol C Tables 4.2.6.8 and 6.1.1.4'

loop_
_geom_angle_atom_site_label_1
_geom_angle_atom_site_label_2
_geom_angle_atom_site_label_3
_geom_angle
C7 O H0A 106(3)
C11 N1 C9 106.3(3)
C11 N1 C8 126.6(3)
C9 N1 C8 127.0(3)
C2 C1 C6 120.6(3)
C2 C1 H1A 119.7
C6 C1 H1A 119.7
C3 C2 C1 118.6(4)
C3 C2 H2A 120.7
C1 C2 H2A 120.7
C11 N2 C10 105.0(3)
C2 C3 F 118.8(3)
C2 C3 C4 122.5(3)
F C3 C4 118.6(3)
C3 C4 C5 118.2(3)
C3 C4 H4A 120.9
C5 C4 H4A 120.9
C6 C5 C4 120.9(3)
C6 C5 H5A 119.5
C4 C5 H5A 119.5
C5 C6 C1 119.1(3)
C5 C6 C7 119.7(3)
C1 C6 C7 121.2(3)
O C7 C6 111.0(3)
O C7 C8 109.6(3)
C6 C7 C8 109.2(2)
O C7 H7A 109.0
C6 C7 H7A 109.0
C8 C7 H7A 109.0
N1 C8 C7 112.4(3)
N1 C8 H8A 109.1
C7 C8 H8A 109.1
N1 C8 H8B 109.1
C7 C8 H8B 109.1
H8A C8 H8B 107.9
C10 C9 N1 106.9(3)
C10 C9 H9A 126.6
N1 C9 H9A 126.6
C9 C10 N2 109.5(3)
C9 C10 H10A 125.3
N2 C10 H10A 125.3
N2 C11 N1 112.4(3)
N2 C11 H11A 123.8
N1 C11 H11A 123.8

loop_
_geom_bond_atom_site_label_1
_geom_bond_atom_site_label_2
_geom_bond_distance
F C3 1.362(4)
O C7 1.409(5)
O H0A 0.86(4)
N1 C11 1.340(4)
N1 C9 1.367(5)
N1 C8 1.450(4)
C1 C2 1.382(5)
C1 C6 1.387(5)
C1 H1A 0.9300
C2 C3 1.365(5)
C2 H2A 0.9300
N2 C11 1.316(4)
N2 C10 1.376(5)
C3 C4 1.372(6)
C4 C5 1.387(5)
C4 H4A 0.9300
C5 C6 1.380(5)
C5 H5A 0.9300
C6 C7 1.514(4)
C7 C8 1.523(4)
C7 H7A 0.9800
C8 H8A 0.9700
C8 H8B 0.9700
C9 C10 1.353(5)
C9 H9A 0.9300
C10 H10A 0.9300
C11 H11A 0.9300

loop_
_geom_hbond_atom_site_label_D
_geom_hbond_atom_site_label_H
_geom_hbond_atom_site_label_A
_geom_hbond_site_symmetry_A
_geom_hbond_distance_DH
_geom_hbond_distance_HA
_geom_hbond_distance_DA
_geom_hbond_angle_DHA
_geom_hbond_publ_flag
O H0A N2 2_545 0.87(4) 1.90(4) 2.762(4) 171(5) yes

loop_
_geom_torsion_atom_site_label_1
_geom_torsion_atom_site_label_2
_geom_torsion_atom_site_label_3
_geom_torsion_atom_site_label_4
_geom_torsion
C6 C1 C2 C3 -1.7(5)
C1 C2 C3 F -177.9(3)
C1 C2 C3 C4 1.5(5)
C2 C3 C4 C5 -0.3(5)
F C3 C4 C5 179.0(3)
C3 C4 C5 C6 -0.6(5)
C4 C5 C6 C1 0.3(5)
C4 C5 C6 C7 -178.1(3)
C2 C1 C6 C5 0.9(5)
C2 C1 C6 C7 179.3(3)
C5 C6 C7 O -31.6(4)
C1 C6 C7 O 150.0(3)
C5 C6 C7 C8 89.4(3)
C1 C6 C7 C8 -89.0(3)
C11 N1 C8 C7 -87.2(4)
C9 N1 C8 C7 89.0(4)
O C7 C8 N1 -59.6(4)
C6 C7 C8 N1 178.6(3)
C11 N1 C9 C10 0.1(3)
C8 N1 C9 C10 -176.7(3)
N1 C9 C10 N2 0.2(4)
C11 N2 C10 C9 -0.5(4)
C10 N2 C11 N1 0.6(4)
C9 N1 C11 N2 -0.5(4)
C8 N1 C11 N2 176.3(3)

loop_
_cod_related_entry_id
_cod_related_entry_database
_cod_related_entry_code
1 ChemSpider 30657378
